data_1577392
loop_
_publ_author_name
'Li, Hai-Jun'
'Xi, Biying'
'Jing, Hui-Xian'
'Li, Xin'
'Jia, Hongnan'
'Fan, Manman'
'Zhu, Weiguo'
'Feng, Rui'
'Hao, Baorui'
'Li, Shi-Jun'
'Yu, Bing'
'Lan, Yu'
'Du, Jingzhen'

_publ_section_title
;
 Photo-Induced Terminal Alkyne Insertion into Arene Ring to Synthesize
 Boron-Doped Polycycles
;
_journal_name_full 'Chemical Science'
_journal_paper_doi 10.1039/D6SC02310J
_journal_year 2026
_chemical_formula_moiety 'C28 H27 B O'
_chemical_formula_sum 'C28 H27 B O'
_chemical_formula_weight 390.30
_space_group_crystal_system triclinic
_space_group_IT_number 2
_space_group_name_Hall '-P 1'
_space_group_name_H-M_alt 'P -1'
_atom_sites_solution_hydrogens geom
_audit_creation_date 2025-06-05
_audit_creation_method
;
Olex2 1.5
(compiled 2025.03.04 svn.red2d20d0 for OlexSys, GUI svn.r7188)
;
_audit_update_record
;
2025-06-05 deposited with the CCDC.	2026-06-11 downloaded from the CCDC.
;
_cell_angle_alpha 91.103(2)
_cell_angle_beta 101.962(2)
_cell_angle_gamma 98.061(2)
_cell_formula_units_Z 2
_cell_length_a 8.2330(5)
_cell_length_b 11.8475(8)
_cell_length_c 11.8841(8)
_cell_measurement_reflns_used 9420
_cell_measurement_temperature 293.00(10)
_cell_measurement_theta_max 27.21
_cell_measurement_theta_min 2.41
_cell_volume 1121.41(13)
_computing_cell_refinement 'SAINT v8.37A (Bruker, 2015)'
_computing_data_reduction 'SAINT v8.37A (Bruker, 2015)'
_computing_molecular_graphics 'Olex2 1.5 (Dolomanov et al., 2009)'
_computing_publication_material 'Olex2 1.5 (Dolomanov et al., 2009)'
_computing_structure_refinement 'SHELXL 2019/3 (Sheldrick, 2015)'
_computing_structure_solution 'SHELXT 2014/5 (Sheldrick, 2014)'
_diffrn_ambient_temperature 293.00(10)
_diffrn_measured_fraction_theta_full 0.995
_diffrn_measured_fraction_theta_max 0.996
_diffrn_measurement_device_type 'Bruker APEX-II CCD'
_diffrn_measurement_method '\f and \w scans'
_diffrn_radiation_type MoK\a
_diffrn_radiation_wavelength 0.71073
_diffrn_reflns_av_R_equivalents 0.0553
_diffrn_reflns_av_unetI/netI 0.0335
_diffrn_reflns_Laue_measured_fraction_full 0.995
_diffrn_reflns_Laue_measured_fraction_max 0.996
_diffrn_reflns_limit_h_max 10
_diffrn_reflns_limit_h_min -10
_diffrn_reflns_limit_k_max 15
_diffrn_reflns_limit_k_min -15
_diffrn_reflns_limit_l_max 15
_diffrn_reflns_limit_l_min -15
_diffrn_reflns_number 30669
_diffrn_reflns_point_group_measured_fraction_full 0.995
_diffrn_reflns_point_group_measured_fraction_max 0.996
_diffrn_reflns_theta_full 25.242
_diffrn_reflns_theta_max 27.478
_diffrn_reflns_theta_min 2.557
_diffrn_source_current 1.0
_diffrn_source_power 0.05
_diffrn_source_voltage 50.0
_diffrn_standards_number 0
_exptl_absorpt_coefficient_mu 0.067
_exptl_absorpt_correction_T_max 0.7456
_exptl_absorpt_correction_T_min 0.6338
_exptl_absorpt_correction_type none
_exptl_absorpt_process_details
;
SADABS-2016/2 (Bruker,2016/2) was used for absorption correction.
wR2(int) was 0.1509 before and 0.0664 after correction.
The Ratio of minimum to maximum transmission is 0.8501.
The \l/2 correction factor is Not present.
;
_exptl_crystal_colour 'clear light colourless'
_exptl_crystal_colour_lustre clear
_exptl_crystal_colour_modifier light
_exptl_crystal_colour_primary colourless
_exptl_crystal_density_diffrn 1.156
_exptl_crystal_description block
_exptl_crystal_F_000 416
_exptl_crystal_size_max 0.1
_exptl_crystal_size_mid 0.1
_exptl_crystal_size_min 0.1
_refine_diff_density_max 0.252
_refine_diff_density_min -0.218
_refine_diff_density_rms 0.065
_refine_ls_extinction_coef 0.198(19)
_refine_ls_extinction_expression Fc^*^=kFc[1+0.001xFc^2^\l^3^/sin(2\q)]^-1/4^
_refine_ls_extinction_method 'SHELXL-2019/2 (Sheldrick 2019)'
_refine_ls_goodness_of_fit_ref 1.023
_refine_ls_hydrogen_treatment constr
_refine_ls_matrix_type full
_refine_ls_number_parameters 278
_refine_ls_number_reflns 5128
_refine_ls_number_restraints 0
_refine_ls_restrained_S_all 1.023
_refine_ls_R_factor_all 0.0829
_refine_ls_R_factor_gt 0.0601
_refine_ls_shift/su_max 0.000
_refine_ls_shift/su_mean 0.000
_refine_ls_structure_factor_coef Fsqd
_refine_ls_weighting_details 'w=1/[\s^2^(Fo^2^)+(0.1037P)^2^+0.2387P] where P=(Fo^2^+2Fc^2^)/3'
_refine_ls_weighting_scheme calc
_refine_ls_wR_factor_gt 0.1636
_refine_ls_wR_factor_ref 0.1936
_reflns_Friedel_coverage 0.000
_reflns_number_gt 3672
_reflns_number_total 5128
_reflns_threshold_expression 'I > 2\s(I)'
_cod_data_source_file d6sc02310j2.cif
_cod_data_source_block a_a
_cod_original_sg_symbol_H-M P-1
_cod_database_code 1577392
_shelx_shelxl_version_number 2019/3
_shelx_space_group_comment
;
The symmetry employed for this shelxl refinement is uniquely defined
by the following loop, which should always be used as a source of
symmetry information in preference to the above space-group names.
They are only intended as comments.
;
_shelx_estimated_absorpt_t_max 0.993
_shelx_estimated_absorpt_t_min 0.993
_olex2_refinement_description
;
1. Fixed Uiso
 At 1.2 times of:
  All C(H) groups
 At 1.5 times of:
  All C(H,H,H) groups
2.a Aromatic/amide H refined with riding coordinates:
 C13(H00B), C15(H00C), C24(H00D), C22(H00H), C6(H00K), C7(H00O), C9(H00P),
 C8(H00Z)
2.b Idealised Me refined as rotating group:
 C19(H00A,H00E,H00F), C28(H00G,H00I,H00J), C18(H00L,H00M,H00N), C26(H00Q,H00R,
 H00S), C17(H00U,H00V,H00W), C27(H00X,H00Y,H)
2.c :
 C4(H00T)
;
_olex2_submission_special_instructions 'No special instructions were received'

loop_
_space_group_symop_operation_xyz
'x, y, z'
'-x, -y, -z'

loop_
_atom_site_label
_atom_site_type_symbol
_atom_site_fract_x
_atom_site_fract_y
_atom_site_fract_z
_atom_site_U_iso_or_equiv
_atom_site_adp_type
_atom_site_occupancy
_atom_site_site_symmetry_order
_atom_site_calc_flag
_atom_site_refinement_flags_posn
_atom_site_refinement_flags_adp
_atom_site_refinement_flags_occupancy
_atom_site_disorder_assembly
_atom_site_disorder_group
O1 O 0.07229(16) 0.68034(11) 0.09351(10) 0.0594(3) Uani 1 1 d . . . . .
C11 C 0.2655(2) 0.73846(14) 0.42225(13) 0.0498(4) Uani 1 1 d . . . . .
C2 C 0.0348(2) 0.83433(15) 0.19468(14) 0.0527(4) Uani 1 1 d . . . . .
C1 C 0.1150(2) 0.73992(15) 0.20050(13) 0.0529(4) Uani 1 1 d . . . . .
C20 C 0.3829(2) 0.63235(14) 0.25079(13) 0.0509(4) Uani 1 1 d . . . . .
C16 C 0.1271(2) 0.71298(15) 0.47493(14) 0.0532(4) Uani 1 1 d . . . . .
C25 C 0.4155(2) 0.52715(14) 0.29603(14) 0.0548(4) Uani 1 1 d . . . . .
C10 C -0.0338(2) 0.73948(16) 0.02167(14) 0.0557(4) Uani 1 1 d . . . . .
C12 C 0.4134(2) 0.80276(15) 0.48740(15) 0.0543(4) Uani 1 1 d . . . . .
C3 C 0.0423(2) 0.91711(16) 0.28410(15) 0.0623(5) Uani 1 1 d . . . . .
C13 C 0.4170(2) 0.84231(16) 0.59914(15) 0.0605(5) Uani 1 1 d . . . . .
H00B H 0.514006 0.886812 0.640328 0.073 Uiso 1 1 calc R U . . .
C15 C 0.1385(2) 0.75139(16) 0.58779(15) 0.0590(4) Uani 1 1 d . . . . .
H00C H 0.047290 0.731984 0.622048 0.071 Uiso 1 1 calc R U . . .
C24 C 0.5339(2) 0.46967(16) 0.25967(16) 0.0619(5) Uani 1 1 d . . . . .
H00D H 0.554647 0.400298 0.290634 0.074 Uiso 1 1 calc R U . . .
C5 C -0.0595(2) 0.83656(15) 0.07839(14) 0.0524(4) Uani 1 1 d . . . . .
C21 C 0.4708(2) 0.67659(16) 0.16749(15) 0.0572(4) Uani 1 1 d . . . . .
C23 C 0.6211(2) 0.51353(17) 0.17869(17) 0.0634(5) Uani 1 1 d . . . . .
C22 C 0.5872(2) 0.61626(17) 0.13343(16) 0.0625(5) Uani 1 1 d . . . . .
H00H H 0.644153 0.646147 0.078265 0.075 Uiso 1 1 calc R U . . .
C19 C -0.0349(2) 0.64204(19) 0.41308(17) 0.0690(5) Uani 1 1 d . . . . .
H00A H -0.103516 0.689960 0.366408 0.103 Uiso 1 1 calc R U . . .
H00E H -0.093643 0.607646 0.468535 0.103 Uiso 1 1 calc R U . . .
H00F H -0.010420 0.583398 0.364982 0.103 Uiso 1 1 calc R U . . .
C14 C 0.2813(3) 0.81760(16) 0.65092(15) 0.0621(5) Uani 1 1 d . . . . .
C6 C -0.1613(2) 0.91020(18) 0.01817(16) 0.0619(5) Uani 1 1 d . . . . .
H00K H -0.180401 0.976049 0.054102 0.074 Uiso 1 1 calc R U . . .
C28 C 0.3206(3) 0.47103(17) 0.38066(18) 0.0684(5) Uani 1 1 d . . . . .
H00G H 0.332287 0.522515 0.446164 0.103 Uiso 1 1 calc R U . . .
H00I H 0.365031 0.402742 0.405263 0.103 Uiso 1 1 calc R U . . .
H00J H 0.203996 0.452063 0.344471 0.103 Uiso 1 1 calc R U . . .
C18 C 0.2900(3) 0.8614(2) 0.77225(17) 0.0828(7) Uani 1 1 d . . . . .
H00L H 0.376316 0.830180 0.824076 0.124 Uiso 1 1 calc R U . . .
H00M H 0.183983 0.838675 0.793036 0.124 Uiso 1 1 calc R U . . .
H00N H 0.315348 0.943144 0.776942 0.124 Uiso 1 1 calc R U . . .
C7 C -0.2320(3) 0.8821(2) -0.09528(17) 0.0714(5) Uani 1 1 d . . . . .
H00O H -0.298056 0.930735 -0.137437 0.086 Uiso 1 1 calc R U . . .
C9 C -0.1080(3) 0.7086(2) -0.09221(16) 0.0720(5) Uani 1 1 d . . . . .
H00P H -0.091678 0.641774 -0.127918 0.086 Uiso 1 1 calc R U . . .
C26 C 0.4498(3) 0.79027(19) 0.11599(19) 0.0758(6) Uani 1 1 d . . . . .
H00Q H 0.349058 0.782114 0.057122 0.114 Uiso 1 1 calc R U . . .
H00R H 0.544574 0.816488 0.083026 0.114 Uiso 1 1 calc R U . . .
H00S H 0.442543 0.844635 0.175031 0.114 Uiso 1 1 calc R U . . .
C4 C 0.0402(4) 0.9889(2) 0.3531(2) 0.0881(7) Uani 1 1 d . . . . .
H00T H 0.038454 1.045748 0.407766 0.106 Uiso 1 1 calc R U . . .
C17 C 0.5684(3) 0.8349(2) 0.4392(2) 0.0772(6) Uani 1 1 d . . . . .
H00U H 0.606976 0.766966 0.416460 0.116 Uiso 1 1 calc R U . . .
H00V H 0.654715 0.878210 0.496989 0.116 Uiso 1 1 calc R U . . .
H00W H 0.542039 0.880112 0.373500 0.116 Uiso 1 1 calc R U . . .
C27 C 0.7497(3) 0.4515(2) 0.1404(2) 0.0838(7) Uani 1 1 d . . . . .
H00X H 0.789525 0.400768 0.198420 0.126 Uiso 1 1 calc R U . . .
H00Y H 0.842148 0.505914 0.128951 0.126 Uiso 1 1 calc R U . . .
H H 0.699425 0.408414 0.069538 0.126 Uiso 1 1 calc R U . . .
C8 C -0.2071(3) 0.7822(2) -0.14930(17) 0.0790(6) Uani 1 1 d . . . . .
H00Z H -0.259256 0.765049 -0.226127 0.095 Uiso 1 1 calc R U . . .
B1 B 0.2546(2) 0.70058(16) 0.29325(16) 0.0498(4) Uani 1 1 d . . . . .

loop_
_atom_site_aniso_label
_atom_site_aniso_U_11
_atom_site_aniso_U_22
_atom_site_aniso_U_33
_atom_site_aniso_U_23
_atom_site_aniso_U_13
_atom_site_aniso_U_12
O1 0.0624(7) 0.0694(8) 0.0461(6) -0.0042(5) 0.0087(5) 0.0136(6)
C11 0.0513(8) 0.0523(9) 0.0463(8) 0.0037(6) 0.0088(6) 0.0116(7)
C2 0.0509(9) 0.0612(10) 0.0464(8) 0.0017(7) 0.0121(7) 0.0067(7)
C1 0.0536(9) 0.0612(10) 0.0438(8) -0.0020(7) 0.0118(7) 0.0065(7)
C20 0.0499(8) 0.0546(9) 0.0473(8) 0.0008(7) 0.0105(7) 0.0053(7)
C16 0.0545(9) 0.0593(9) 0.0473(8) 0.0050(7) 0.0115(7) 0.0120(7)
C25 0.0551(9) 0.0548(9) 0.0522(9) -0.0010(7) 0.0089(7) 0.0049(7)
C10 0.0489(9) 0.0707(11) 0.0466(8) 0.0032(7) 0.0097(7) 0.0062(8)
C12 0.0521(9) 0.0557(9) 0.0545(9) 0.0004(7) 0.0070(7) 0.0120(7)
C3 0.0694(11) 0.0659(11) 0.0520(9) 0.0016(8) 0.0096(8) 0.0160(9)
C13 0.0616(10) 0.0609(10) 0.0542(9) -0.0045(8) -0.0014(8) 0.0139(8)
C15 0.0641(10) 0.0685(11) 0.0488(9) 0.0049(8) 0.0164(8) 0.0182(9)
C24 0.0626(10) 0.0549(10) 0.0671(11) -0.0032(8) 0.0107(9) 0.0103(8)
C5 0.0455(8) 0.0632(10) 0.0482(8) 0.0058(7) 0.0116(6) 0.0041(7)
C21 0.0562(9) 0.0622(10) 0.0546(9) 0.0021(7) 0.0168(7) 0.0061(8)
C23 0.0536(10) 0.0666(11) 0.0688(11) -0.0143(9) 0.0133(8) 0.0066(8)
C22 0.0560(10) 0.0720(12) 0.0614(10) -0.0034(9) 0.0212(8) 0.0033(8)
C19 0.0573(10) 0.0881(14) 0.0592(10) 0.0024(9) 0.0167(8) -0.0033(9)
C14 0.0741(12) 0.0649(11) 0.0481(9) -0.0011(8) 0.0053(8) 0.0247(9)
C6 0.0536(9) 0.0729(11) 0.0589(10) 0.0097(8) 0.0107(8) 0.0094(8)
C28 0.0795(13) 0.0612(11) 0.0687(11) 0.0122(9) 0.0238(10) 0.0110(9)
C18 0.0951(16) 0.0993(16) 0.0534(11) -0.0143(10) 0.0101(10) 0.0229(13)
C7 0.0578(11) 0.0916(15) 0.0611(11) 0.0148(10) 0.0037(8) 0.0101(10)
C9 0.0681(12) 0.0937(15) 0.0505(10) -0.0097(9) 0.0053(8) 0.0117(10)
C26 0.0824(14) 0.0769(13) 0.0774(13) 0.0210(10) 0.0364(11) 0.0121(11)
C4 0.116(2) 0.0835(15) 0.0663(12) -0.0112(11) 0.0111(12) 0.0334(14)
C17 0.0593(11) 0.0875(14) 0.0800(13) -0.0109(11) 0.0159(10) -0.0054(10)
C27 0.0728(13) 0.0847(15) 0.0992(16) -0.0175(12) 0.0270(12) 0.0191(11)
C8 0.0683(12) 0.1103(17) 0.0507(10) 0.0024(11) -0.0014(9) 0.0080(12)
B1 0.0506(9) 0.0500(9) 0.0479(9) 0.0034(7) 0.0117(7) 0.0027(7)

loop_
_atom_type_symbol
_atom_type_description
_atom_type_scat_dispersion_real
_atom_type_scat_dispersion_imag
_atom_type_scat_source
C C 0.0033 0.0016 'International Tables Vol C Tables 4.2.6.8 and 6.1.1.4'
H H 0.0000 0.0000 'International Tables Vol C Tables 4.2.6.8 and 6.1.1.4'
B B 0.0013 0.0007 'International Tables Vol C Tables 4.2.6.8 and 6.1.1.4'
O O 0.0106 0.0060 'International Tables Vol C Tables 4.2.6.8 and 6.1.1.4'

loop_
_geom_angle_atom_site_label_1
_geom_angle_atom_site_label_2
_geom_angle_atom_site_label_3
_geom_angle
_geom_angle_site_symmetry_1
_geom_angle_site_symmetry_3
_geom_angle_publ_flag
C10 O1 C1 107.04(13) . . ?
C16 C11 B1 121.32(15) . . ?
C12 C11 C16 118.19(15) . . ?
C12 C11 B1 120.46(15) . . ?
C1 C2 C3 127.64(16) . . ?
C1 C2 C5 107.40(15) . . ?
C3 C2 C5 124.95(16) . . ?
O1 C1 B1 117.52(14) . . ?
C2 C1 O1 109.27(14) . . ?
C2 C1 B1 132.55(15) . . ?
C25 C20 C21 118.31(15) . . ?
C25 C20 B1 121.12(14) . . ?
C21 C20 B1 120.57(15) . . ?
C11 C16 C19 121.98(15) . . ?
C15 C16 C11 119.98(16) . . ?
C15 C16 C19 118.03(16) . . ?
C20 C25 C28 121.64(16) . . ?
C24 C25 C20 120.16(16) . . ?
C24 C25 C28 118.15(16) . . ?
O1 C10 C5 110.76(14) . . ?
O1 C10 C9 125.83(17) . . ?
C9 C10 C5 123.40(18) . . ?
C11 C12 C17 122.44(16) . . ?
C13 C12 C11 119.68(16) . . ?
C13 C12 C17 117.83(16) . . ?
C4 C3 C2 175.4(2) . . ?
C12 C13 H00B 118.9 . . ?
C14 C13 C12 122.20(17) . . ?
C14 C13 H00B 118.9 . . ?
C16 C15 H00C 118.9 . . ?
C14 C15 C16 122.12(17) . . ?
C14 C15 H00C 118.9 . . ?
C25 C24 H00D 119.2 . . ?
C23 C24 C25 121.52(17) . . ?
C23 C24 H00D 119.2 . . ?
C10 C5 C2 105.48(15) . . ?
C10 C5 C6 119.35(16) . . ?
C6 C5 C2 135.16(17) . . ?
C20 C21 C26 122.79(16) . . ?
C22 C21 C20 119.61(17) . . ?
C22 C21 C26 117.55(16) . . ?
C24 C23 C27 121.3(2) . . ?
C22 C23 C24 118.11(17) . . ?
C22 C23 C27 120.6(2) . . ?
C21 C22 H00H 118.9 . . ?
C23 C22 C21 122.29(17) . . ?
C23 C22 H00H 118.9 . . ?
C16 C19 H00A 109.5 . . ?
C16 C19 H00E 109.5 . . ?
C16 C19 H00F 109.5 . . ?
H00A C19 H00E 109.5 . . ?
H00A C19 H00F 109.5 . . ?
H00E C19 H00F 109.5 . . ?
C13 C14 C18 120.75(19) . . ?
C15 C14 C13 117.77(16) . . ?
C15 C14 C18 121.48(19) . . ?
C5 C6 H00K 121.1 . . ?
C7 C6 C5 117.78(19) . . ?
C7 C6 H00K 121.1 . . ?
C25 C28 H00G 109.5 . . ?
C25 C28 H00I 109.5 . . ?
C25 C28 H00J 109.5 . . ?
H00G C28 H00I 109.5 . . ?
H00G C28 H00J 109.5 . . ?
H00I C28 H00J 109.5 . . ?
C14 C18 H00L 109.5 . . ?
C14 C18 H00M 109.5 . . ?
C14 C18 H00N 109.5 . . ?
H00L C18 H00M 109.5 . . ?
H00L C18 H00N 109.5 . . ?
H00M C18 H00N 109.5 . . ?
C6 C7 H00O 119.2 . . ?
C6 C7 C8 121.54(19) . . ?
C8 C7 H00O 119.2 . . ?
C10 C9 H00P 122.0 . . ?
C8 C9 C10 116.1(2) . . ?
C8 C9 H00P 122.0 . . ?
C21 C26 H00Q 109.5 . . ?
C21 C26 H00R 109.5 . . ?
C21 C26 H00S 109.5 . . ?
H00Q C26 H00R 109.5 . . ?
H00Q C26 H00S 109.5 . . ?
H00R C26 H00S 109.5 . . ?
C3 C4 H00T 180.0 . . ?
C12 C17 H00U 109.5 . . ?
C12 C17 H00V 109.5 . . ?
C12 C17 H00W 109.5 . . ?
H00U C17 H00V 109.5 . . ?
H00U C17 H00W 109.5 . . ?
H00V C17 H00W 109.5 . . ?
C23 C27 H00X 109.5 . . ?
C23 C27 H00Y 109.5 . . ?
C23 C27 H 109.5 . . ?
H00X C27 H00Y 109.5 . . ?
H00X C27 H 109.5 . . ?
H00Y C27 H 109.5 . . ?
C7 C8 H00Z 119.1 . . ?
C9 C8 C7 121.81(19) . . ?
C9 C8 H00Z 119.1 . . ?
C11 B1 C20 124.44(14) . . ?
C1 B1 C11 117.87(15) . . ?
C1 B1 C20 117.56(14) . . ?

loop_
_geom_bond_atom_site_label_1
_geom_bond_atom_site_label_2
_geom_bond_distance
_geom_bond_site_symmetry_2
_geom_bond_publ_flag
O1 C1 1.3961(19) . ?
O1 C10 1.367(2) . ?
C11 C16 1.411(2) . ?
C11 C12 1.410(2) . ?
C11 B1 1.570(2) . ?
C2 C1 1.372(2) . ?
C2 C3 1.418(2) . ?
C2 C5 1.441(2) . ?
C1 B1 1.548(3) . ?
C20 C25 1.405(2) . ?
C20 C21 1.410(2) . ?
C20 B1 1.572(2) . ?
C16 C15 1.388(2) . ?
C16 C19 1.510(3) . ?
C25 C24 1.397(2) . ?
C25 C28 1.507(3) . ?
C10 C5 1.386(3) . ?
C10 C9 1.384(2) . ?
C12 C13 1.393(2) . ?
C12 C17 1.509(3) . ?
C3 C4 1.175(3) . ?
C13 H00B 0.9300 . ?
C13 C14 1.384(3) . ?
C15 H00C 0.9300 . ?
C15 C14 1.383(3) . ?
C24 H00D 0.9300 . ?
C24 C23 1.383(3) . ?
C5 C6 1.399(2) . ?
C21 C22 1.391(3) . ?
C21 C26 1.507(3) . ?
C23 C22 1.381(3) . ?
C23 C27 1.507(3) . ?
C22 H00H 0.9300 . ?
C19 H00A 0.9600 . ?
C19 H00E 0.9600 . ?
C19 H00F 0.9600 . ?
C14 C18 1.507(2) . ?
C6 H00K 0.9300 . ?
C6 C7 1.368(3) . ?
C28 H00G 0.9600 . ?
C28 H00I 0.9600 . ?
C28 H00J 0.9600 . ?
C18 H00L 0.9600 . ?
C18 H00M 0.9600 . ?
C18 H00N 0.9600 . ?
C7 H00O 0.9300 . ?
C7 C8 1.396(3) . ?
C9 H00P 0.9300 . ?
C9 C8 1.371(3) . ?
C26 H00Q 0.9600 . ?
C26 H00R 0.9600 . ?
C26 H00S 0.9600 . ?
C4 H00T 0.9300 . ?
C17 H00U 0.9600 . ?
C17 H00V 0.9600 . ?
C17 H00W 0.9600 . ?
C27 H00X 0.9600 . ?
C27 H00Y 0.9600 . ?
C27 H 0.9600 . ?
C8 H00Z 0.9300 . ?

loop_
_geom_torsion_atom_site_label_1
_geom_torsion_atom_site_label_2
_geom_torsion_atom_site_label_3
_geom_torsion_atom_site_label_4
_geom_torsion
_geom_torsion_site_symmetry_1
_geom_torsion_site_symmetry_2
_geom_torsion_site_symmetry_3
_geom_torsion_site_symmetry_4
_geom_torsion_publ_flag
O1 C1 B1 C11 -161.14(14) . . . . ?
O1 C1 B1 C20 22.9(2) . . . . ?
O1 C10 C5 C2 -1.67(19) . . . . ?
O1 C10 C5 C6 178.35(14) . . . . ?
O1 C10 C9 C8 -178.41(18) . . . . ?
C11 C16 C15 C14 1.9(3) . . . . ?
C11 C12 C13 C14 2.2(3) . . . . ?
C2 C1 B1 C11 29.3(3) . . . . ?
C2 C1 B1 C20 -146.68(18) . . . . ?
C2 C5 C6 C7 -179.76(18) . . . . ?
C1 O1 C10 C5 0.80(19) . . . . ?
C1 O1 C10 C9 -178.85(18) . . . . ?
C1 C2 C5 C10 1.91(19) . . . . ?
C1 C2 C5 C6 -178.12(19) . . . . ?
C20 C25 C24 C23 -0.3(3) . . . . ?
C20 C21 C22 C23 -0.2(3) . . . . ?
C16 C11 C12 C13 -2.2(2) . . . . ?
C16 C11 C12 C17 -179.82(17) . . . . ?
C16 C11 B1 C1 56.4(2) . . . . ?
C16 C11 B1 C20 -127.89(18) . . . . ?
C16 C15 C14 C13 -2.0(3) . . . . ?
C16 C15 C14 C18 178.27(18) . . . . ?
C25 C20 C21 C22 -0.6(3) . . . . ?
C25 C20 C21 C26 -178.02(18) . . . . ?
C25 C20 B1 C11 56.1(2) . . . . ?
C25 C20 B1 C1 -128.23(17) . . . . ?
C25 C24 C23 C22 -0.5(3) . . . . ?
C25 C24 C23 C27 179.54(18) . . . . ?
C10 O1 C1 C2 0.47(18) . . . . ?
C10 O1 C1 B1 -171.38(14) . . . . ?
C10 C5 C6 C7 0.2(3) . . . . ?
C10 C9 C8 C7 -0.3(3) . . . . ?
C12 C11 C16 C15 0.2(2) . . . . ?
C12 C11 C16 C19 -178.36(16) . . . . ?
C12 C11 B1 C1 -121.32(17) . . . . ?
C12 C11 B1 C20 54.4(2) . . . . ?
C12 C13 C14 C15 -0.1(3) . . . . ?
C12 C13 C14 C18 179.69(18) . . . . ?
C3 C2 C1 O1 179.39(17) . . . . ?
C3 C2 C1 B1 -10.4(3) . . . . ?
C3 C2 C5 C10 -178.93(17) . . . . ?
C3 C2 C5 C6 1.0(3) . . . . ?
C24 C23 C22 C21 0.7(3) . . . . ?
C5 C2 C1 O1 -1.49(19) . . . . ?
C5 C2 C1 B1 168.69(17) . . . . ?
C5 C10 C9 C8 2.0(3) . . . . ?
C5 C6 C7 C8 1.4(3) . . . . ?
C21 C20 C25 C24 0.9(2) . . . . ?
C21 C20 C25 C28 -176.76(17) . . . . ?
C21 C20 B1 C11 -122.77(18) . . . . ?
C21 C20 B1 C1 52.9(2) . . . . ?
C19 C16 C15 C14 -179.47(18) . . . . ?
C6 C7 C8 C9 -1.4(3) . . . . ?
C28 C25 C24 C23 177.36(17) . . . . ?
C9 C10 C5 C2 177.98(17) . . . . ?
C9 C10 C5 C6 -2.0(3) . . . . ?
C26 C21 C22 C23 177.36(18) . . . . ?
C17 C12 C13 C14 179.90(18) . . . . ?
C27 C23 C22 C21 -179.28(18) . . . . ?
B1 C11 C16 C15 -177.53(15) . . . . ?
B1 C11 C16 C19 3.9(3) . . . . ?
B1 C11 C12 C13 175.61(15) . . . . ?
B1 C11 C12 C17 -2.0(3) . . . . ?
B1 C20 C25 C24 -178.00(15) . . . . ?
B1 C20 C25 C28 4.4(2) . . . . ?
B1 C20 C21 C22 178.26(16) . . . . ?
B1 C20 C21 C26 0.8(3) . . . . ?
